data_7053342
loop_
_publ_author_name
'Ye, Hong-Mei'
'Ren, Ning'
'Zhang, Jian-Jun'
'Sun, Shu-Jing'
'Wang, Juan-Fen'

_publ_section_title
;
 Crystal structures, luminescent and thermal properties of a new series of
 lanthanide complexes with 4-ethylbenzoic acid
;
_journal_issue 3
_journal_name_full 'New Journal of Chemistry'
_journal_page_first 533
_journal_paper_doi 10.1039/b9nj00504h
_journal_volume 34
_journal_year 2010
_chemical_formula_sum 'C78 H70 N4 Nd2 O12'
_chemical_formula_weight 1543.86
_chemical_name_systematic
;
?
;
_space_group_IT_number 2
_symmetry_cell_setting triclinic
_symmetry_space_group_name_Hall '-P 1'
_symmetry_space_group_name_H-M 'P -1'
_atom_sites_solution_hydrogens geom
_atom_sites_solution_primary direct
_atom_sites_solution_secondary difmap
_audit_creation_method SHELXL-97
_cell_angle_alpha 77.966(8)
_cell_angle_beta 79.457(8)
_cell_angle_gamma 71.233(6)
_cell_formula_units_Z 1
_cell_length_a 10.8233(17)
_cell_length_b 12.664(2)
_cell_length_c 13.627(2)
_cell_measurement_reflns_used 6107
_cell_measurement_temperature 293(2)
_cell_measurement_theta_max 27.54
_cell_measurement_theta_min 3.08
_cell_volume 1716.0(5)
_computing_cell_refinement 'CrystalClear (Rigaku Inc., 2008)'
_computing_data_collection 'CrystalClear (Rigaku Inc., 2008)'
_computing_data_reduction 'CrystalClear (Rigaku Inc., 2008)'
_computing_molecular_graphics 'Siemens SHELXTL'
_computing_publication_material 'Siemens SHELXTL'
_computing_structure_refinement 'SHELXL-97 (Sheldrick, 1997)'
_computing_structure_solution 'SHELXS-97 (Sheldrick, 1990)'
_diffrn_ambient_temperature 293(2)
_diffrn_detector_area_resol_mean 28.5714
_diffrn_measured_fraction_theta_full 0.957
_diffrn_measured_fraction_theta_max 0.957
_diffrn_measurement_device_type Saturn724+
_diffrn_measurement_method Multi-scan
_diffrn_radiation_monochromator graphite
_diffrn_radiation_source 'Rotating Anode'
_diffrn_radiation_type MoK\a
_diffrn_radiation_wavelength 0.71073
_diffrn_reflns_av_R_equivalents 0.0322
_diffrn_reflns_av_sigmaI/netI 0.0648
_diffrn_reflns_limit_h_max 14
_diffrn_reflns_limit_h_min -12
_diffrn_reflns_limit_k_max 16
_diffrn_reflns_limit_k_min -15
_diffrn_reflns_limit_l_max 15
_diffrn_reflns_limit_l_min -17
_diffrn_reflns_number 14111
_diffrn_reflns_theta_full 27.54
_diffrn_reflns_theta_max 27.54
_diffrn_reflns_theta_min 3.08
_diffrn_standards_decay_% 0
_diffrn_standards_interval_count 0
_diffrn_standards_interval_time 0
_diffrn_standards_number 0
_exptl_absorpt_coefficient_mu 1.562
_exptl_absorpt_correction_T_max 0.6805
_exptl_absorpt_correction_T_min 0.6805
_exptl_absorpt_correction_type empirical
_exptl_crystal_colour purple
_exptl_crystal_density_diffrn 1.494
_exptl_crystal_density_method 'not measured'
_exptl_crystal_description Block
_exptl_crystal_F_000 782
_exptl_crystal_size_max 0.27
_exptl_crystal_size_mid 0.27
_exptl_crystal_size_min 0.27
_refine_diff_density_max 1.270
_refine_diff_density_min -1.453
_refine_diff_density_rms 0.114
_refine_ls_extinction_method none
_refine_ls_goodness_of_fit_ref 1.005
_refine_ls_hydrogen_treatment constr
_refine_ls_matrix_type full
_refine_ls_number_parameters 436
_refine_ls_number_reflns 7583
_refine_ls_number_restraints 0
_refine_ls_restrained_S_all 1.005
_refine_ls_R_factor_all 0.0405
_refine_ls_R_factor_gt 0.0359
_refine_ls_shift/su_max 0.001
_refine_ls_shift/su_mean 0.000
_refine_ls_structure_factor_coef Fsqd
_refine_ls_weighting_details 'calc w=1/[\s^2^(Fo^2^)+(0.0339P)^2^+0.0000P] where P=(Fo^2^+2Fc^2^)/3'
_refine_ls_weighting_scheme calc
_refine_ls_wR_factor_gt 0.0725
_refine_ls_wR_factor_ref 0.0750
_reflns_number_gt 6863
_reflns_number_total 7583
_reflns_threshold_expression >2sigma(I)
_cod_data_source_file b9nj00504h.txt
_cod_data_source_block bo160
_cod_depositor_comments
;
The following automatic conversions were performed:

'_symmetry_cell_setting' value 'Triclinic' changed to 'triclinic'
according to /home/saulius/struct/CIF-dictionaries/cif_core.dic
dictionary named 'cif_core.dic' version 2.4.2 from 2011-04-26.

Automatic conversion script
Id: cif_fix_values 1891 2012-01-12 08:04:46Z andrius 
;
_cod_original_cell_volume 1716.1(5)
_cod_original_sg_symbol_H-M P-1
_cod_database_code 7053342

loop_
_symmetry_equiv_pos_as_xyz
'x, y, z'
'-x, -y, -z'

loop_
_atom_site_label
_atom_site_type_symbol
_atom_site_fract_x
_atom_site_fract_y
_atom_site_fract_z
_atom_site_U_iso_or_equiv
_atom_site_adp_type
_atom_site_occupancy
_atom_site_symmetry_multiplicity
_atom_site_calc_flag
_atom_site_refinement_flags
Nd1 Nd 0.410452(16) 0.407691(13) 0.451132(11) 0.01181(6) Uani 1 1 d .
O1 O 0.2540(2) 0.55141(17) 0.54118(15) 0.0158(5) Uani 1 1 d .
O2 O 0.3531(2) 0.66867(17) 0.57252(15) 0.0146(5) Uani 1 1 d .
O3 O 0.2570(2) 0.46641(18) 0.32340(15) 0.0168(5) Uani 1 1 d .
O4 O 0.4673(2) 0.40754(18) 0.26526(15) 0.0158(5) Uani 1 1 d .
O5 O 0.4459(2) 0.28014(17) 0.61522(15) 0.0161(5) Uani 1 1 d .
O6 O 0.5243(2) 0.42247(17) 0.60781(14) 0.0138(4) Uani 1 1 d .
N1 N 0.4323(3) 0.2080(2) 0.40736(18) 0.0153(6) Uani 1 1 d .
N2 N 0.2155(3) 0.3153(2) 0.52240(18) 0.0147(6) Uani 1 1 d .
C1 C 0.2542(3) 0.6357(2) 0.5774(2) 0.0134(6) Uani 1 1 d .
C2 C 0.1282(3) 0.6988(2) 0.6328(2) 0.0131(6) Uani 1 1 d .
C3 C 0.0144(3) 0.6667(3) 0.6462(2) 0.0167(7) Uani 1 1 d .
H3 H 0.0137 0.6067 0.6146 0.020 Uiso 1 1 calc R
C4 C -0.0976(3) 0.7198(3) 0.7044(2) 0.0184(7) Uani 1 1 d .
H4 H -0.1733 0.6947 0.7136 0.022 Uiso 1 1 calc R
C5 C -0.1015(3) 0.8091(3) 0.7496(2) 0.0181(7) Uani 1 1 d .
C6 C 0.0113(3) 0.8439(3) 0.7337(2) 0.0221(7) Uani 1 1 d .
H6 H 0.0104 0.9063 0.7626 0.027 Uiso 1 1 calc R
C7 C 0.1238(3) 0.7897(3) 0.6769(2) 0.0185(7) Uani 1 1 d .
H7 H 0.1996 0.8147 0.6678 0.022 Uiso 1 1 calc R
C8 C -0.2211(3) 0.8626(3) 0.8175(3) 0.0284(8) Uani 1 1 d .
H8A H -0.3003 0.8565 0.7954 0.034 Uiso 1 1 calc R
H8B H -0.2299 0.9439 0.8120 0.034 Uiso 1 1 calc R
C9 C -0.2125(4) 0.8060(3) 0.9277(3) 0.0368(10) Uani 1 1 d .
H9A H -0.2011 0.7251 0.9330 0.044 Uiso 1 1 calc R
H9B H -0.2935 0.8403 0.9696 0.044 Uiso 1 1 calc R
H9C H -0.1372 0.8161 0.9511 0.044 Uiso 1 1 calc R
C10 C 0.3484(3) 0.4418(3) 0.2506(2) 0.0146(6) Uani 1 1 d .
C11 C 0.3126(3) 0.4561(3) 0.1474(2) 0.0161(7) Uani 1 1 d .
C12 C 0.1849(3) 0.5120(3) 0.1256(2) 0.0222(7) Uani 1 1 d .
H12 H 0.1172 0.5372 0.1780 0.027 Uiso 1 1 calc R
C13 C 0.1567(4) 0.5311(3) 0.0268(2) 0.0243(8) Uani 1 1 d .
H13 H 0.0697 0.5706 0.0121 0.029 Uiso 1 1 calc R
C14 C 0.2523(4) 0.4939(3) -0.0500(2) 0.0236(8) Uani 1 1 d .
C15 C 0.3789(3) 0.4340(3) -0.0271(2) 0.0240(8) Uani 1 1 d .
H15 H 0.4451 0.4052 -0.0791 0.029 Uiso 1 1 calc R
C16 C 0.4090(3) 0.4160(3) 0.0701(2) 0.0196(7) Uani 1 1 d .
H16 H 0.4962 0.3761 0.0845 0.024 Uiso 1 1 calc R
C17 C 0.2220(4) 0.5148(3) -0.1573(2) 0.0326(9) Uani 1 1 d .
H17A H 0.2968 0.5323 -0.2041 0.039 Uiso 1 1 calc R
H17B H 0.1435 0.5813 -0.1662 0.039 Uiso 1 1 calc R
C18 C 0.1967(4) 0.4137(3) -0.1843(3) 0.0307(9) Uani 1 1 d .
H18A H 0.2734 0.3473 -0.1742 0.037 Uiso 1 1 calc R
H18B H 0.1810 0.4298 -0.2552 0.037 Uiso 1 1 calc R
H18C H 0.1193 0.3989 -0.1409 0.037 Uiso 1 1 calc R
C19 C 0.5101(3) 0.3276(3) 0.6505(2) 0.0139(6) Uani 1 1 d .
C20 C 0.5727(3) 0.2680(2) 0.7440(2) 0.0153(7) Uani 1 1 d .
C21 C 0.6820(3) 0.2898(3) 0.7637(3) 0.0254(8) Uani 1 1 d .
H21 H 0.7170 0.3439 0.7180 0.031 Uiso 1 1 calc R
C22 C 0.7408(4) 0.2343(3) 0.8487(3) 0.0408(11) Uani 1 1 d .
H22 H 0.8167 0.2497 0.8605 0.049 Uiso 1 1 calc R
C23 C 0.6914(5) 0.1560(3) 0.9177(3) 0.0399(11) Uani 1 1 d .
C24 C 0.5813(4) 0.1348(3) 0.8981(2) 0.0290(9) Uani 1 1 d .
H24 H 0.5449 0.0823 0.9448 0.035 Uiso 1 1 calc R
C25 C 0.5237(3) 0.1887(3) 0.8117(2) 0.0196(7) Uani 1 1 d .
H25 H 0.4499 0.1713 0.7985 0.024 Uiso 1 1 calc R
C26 C 0.7579(6) 0.0947(4) 1.0113(4) 0.077(2) Uani 1 1 d .
H26A H 0.7190 0.0332 1.0443 0.093 Uiso 1 1 calc R
H26B H 0.8523 0.0594 0.9900 0.093 Uiso 1 1 calc R
C27 C 0.7470(6) 0.1640(4) 1.0831(4) 0.0778(19) Uani 1 1 d .
H27A H 0.7851 0.2254 1.0514 0.093 Uiso 1 1 calc R
H27B H 0.7944 0.1189 1.1399 0.093 Uiso 1 1 calc R
H27C H 0.6541 0.1960 1.1079 0.093 Uiso 1 1 calc R
C28 C 0.5358(3) 0.1581(3) 0.3463(2) 0.0179(7) Uani 1 1 d .
H28 H 0.5975 0.1978 0.3152 0.022 Uiso 1 1 calc R
C29 C 0.5572(3) 0.0488(3) 0.3260(2) 0.0222(8) Uani 1 1 d .
H29 H 0.6327 0.0154 0.2825 0.027 Uiso 1 1 calc R
C30 C 0.4687(3) -0.0089(3) 0.3693(2) 0.0210(7) Uani 1 1 d .
H30 H 0.4835 -0.0836 0.3574 0.025 Uiso 1 1 calc R
C31 C 0.3564(3) 0.0422(3) 0.4310(2) 0.0186(7) Uani 1 1 d .
C32 C 0.2568(4) -0.0103(3) 0.4753(3) 0.0236(8) Uani 1 1 d .
H32 H 0.2669 -0.0844 0.4644 0.028 Uiso 1 1 calc R
C33 C 0.1489(4) 0.0430(3) 0.5321(3) 0.0236(8) Uani 1 1 d .
H33 H 0.0835 0.0063 0.5602 0.028 Uiso 1 1 calc R
C34 C 0.1305(3) 0.1546(3) 0.5513(2) 0.0183(7) Uani 1 1 d .
C35 C 0.0175(3) 0.2144(3) 0.6072(2) 0.0230(8) Uani 1 1 d .
H35 H -0.0501 0.1806 0.6366 0.028 Uiso 1 1 calc R
C36 C 0.0051(3) 0.3218(3) 0.6191(2) 0.0219(7) Uani 1 1 d .
H36 H -0.0709 0.3639 0.6569 0.026 Uiso 1 1 calc R
C37 C 0.1065(3) 0.3684(3) 0.5748(2) 0.0181(7) Uani 1 1 d .
H37 H 0.0963 0.4436 0.5829 0.022 Uiso 1 1 calc R
C38 C 0.2275(3) 0.2084(3) 0.5098(2) 0.0145(6) Uani 1 1 d .
C39 C 0.3423(3) 0.1518(3) 0.4484(2) 0.0148(6) Uani 1 1 d .

loop_
_atom_site_aniso_label
_atom_site_aniso_U_11
_atom_site_aniso_U_22
_atom_site_aniso_U_33
_atom_site_aniso_U_23
_atom_site_aniso_U_13
_atom_site_aniso_U_12
Nd1 0.01439(10) 0.01221(9) 0.00955(9) -0.00458(6) -0.00093(6) -0.00342(7)
O1 0.0165(12) 0.0157(11) 0.0153(11) -0.0089(9) 0.0004(9) -0.0021(9)
O2 0.0117(11) 0.0165(11) 0.0159(11) -0.0065(9) 0.0003(9) -0.0031(9)
O3 0.0160(12) 0.0226(12) 0.0121(11) -0.0069(9) 0.0000(9) -0.0044(10)
O4 0.0148(12) 0.0212(12) 0.0119(11) -0.0061(9) -0.0014(9) -0.0041(9)
O5 0.0218(12) 0.0143(11) 0.0157(11) -0.0035(9) -0.0049(9) -0.0078(10)
O6 0.0190(12) 0.0118(10) 0.0110(10) -0.0032(8) -0.0011(9) -0.0048(9)
N1 0.0199(15) 0.0137(13) 0.0123(13) -0.0018(10) -0.0050(11) -0.0036(11)
N2 0.0195(14) 0.0160(13) 0.0094(12) -0.0032(10) -0.0056(11) -0.0036(11)
C1 0.0157(16) 0.0130(15) 0.0096(14) -0.0006(11) -0.0036(12) -0.0014(13)
C2 0.0138(16) 0.0124(15) 0.0110(15) -0.0027(11) -0.0003(12) -0.0011(12)
C3 0.0173(17) 0.0160(16) 0.0161(16) -0.0055(12) -0.0024(13) -0.0021(13)
C4 0.0164(17) 0.0210(17) 0.0183(16) -0.0021(13) -0.0026(13) -0.0066(14)
C5 0.0176(17) 0.0188(16) 0.0136(16) -0.0024(12) -0.0002(13) -0.0005(13)
C6 0.0236(19) 0.0179(17) 0.0258(18) -0.0131(14) 0.0036(14) -0.0050(14)
C7 0.0172(17) 0.0192(17) 0.0193(17) -0.0067(13) 0.0022(13) -0.0055(14)
C8 0.0222(19) 0.032(2) 0.0265(19) -0.0146(16) 0.0046(15) -0.0004(16)
C9 0.036(2) 0.039(2) 0.028(2) -0.0130(17) 0.0108(17) -0.0051(19)
C10 0.0210(17) 0.0150(15) 0.0090(15) -0.0013(12) -0.0005(12) -0.0080(13)
C11 0.0207(17) 0.0182(16) 0.0126(15) -0.0049(12) -0.0014(13) -0.0088(14)
C12 0.0242(19) 0.0278(19) 0.0158(17) -0.0073(14) -0.0030(14) -0.0067(15)
C13 0.029(2) 0.0286(19) 0.0170(17) -0.0027(14) -0.0101(15) -0.0069(16)
C14 0.040(2) 0.0240(18) 0.0115(16) 0.0021(13) -0.0087(15) -0.0154(17)
C15 0.033(2) 0.031(2) 0.0121(16) -0.0086(14) 0.0024(14) -0.0144(17)
C16 0.0218(18) 0.0239(18) 0.0133(16) -0.0047(13) -0.0005(13) -0.0069(14)
C17 0.045(2) 0.045(2) 0.0144(17) -0.0019(16) -0.0100(17) -0.021(2)
C18 0.024(2) 0.048(2) 0.0206(18) -0.0186(17) -0.0060(15) -0.0004(17)
C19 0.0183(16) 0.0140(15) 0.0077(14) -0.0031(11) 0.0038(12) -0.0044(13)
C20 0.0221(17) 0.0131(15) 0.0110(15) -0.0050(12) -0.0027(13) -0.0034(13)
C21 0.029(2) 0.0173(17) 0.031(2) 0.0022(14) -0.0150(16) -0.0068(15)
C22 0.052(3) 0.028(2) 0.053(3) 0.0031(19) -0.039(2) -0.014(2)
C23 0.067(3) 0.024(2) 0.033(2) 0.0019(17) -0.031(2) -0.010(2)
C24 0.050(3) 0.0184(18) 0.0157(17) -0.0002(14) -0.0073(17) -0.0060(17)
C25 0.0266(19) 0.0157(16) 0.0148(16) -0.0053(12) -0.0009(14) -0.0031(14)
C26 0.146(6) 0.047(3) 0.055(3) 0.007(3) -0.069(4) -0.029(3)
C27 0.127(6) 0.068(4) 0.037(3) 0.002(3) -0.034(3) -0.021(4)
C28 0.0167(17) 0.0212(17) 0.0162(16) -0.0079(13) -0.0042(13) -0.0017(14)
C29 0.0232(19) 0.0198(17) 0.0212(18) -0.0103(14) -0.0065(14) 0.0032(14)
C30 0.030(2) 0.0121(15) 0.0210(17) -0.0066(13) -0.0106(15) -0.0004(14)
C31 0.0238(18) 0.0144(16) 0.0181(17) -0.0020(12) -0.0093(14) -0.0029(14)
C32 0.035(2) 0.0140(16) 0.0283(19) -0.0040(14) -0.0138(16) -0.0095(15)
C33 0.029(2) 0.0198(17) 0.0270(19) 0.0013(14) -0.0101(15) -0.0126(16)
C34 0.0197(18) 0.0198(17) 0.0175(16) -0.0005(13) -0.0059(13) -0.0081(14)
C35 0.0197(18) 0.0280(19) 0.0239(18) 0.0000(14) -0.0019(14) -0.0139(15)
C36 0.0177(17) 0.0263(18) 0.0222(18) -0.0067(14) -0.0002(14) -0.0065(15)
C37 0.0201(17) 0.0188(16) 0.0163(16) -0.0045(13) -0.0035(13) -0.0051(14)
C38 0.0175(17) 0.0153(15) 0.0126(15) -0.0022(12) -0.0059(13) -0.0055(13)
C39 0.0194(17) 0.0144(15) 0.0127(15) -0.0020(12) -0.0090(13) -0.0041(13)

loop_
_atom_type_symbol
_atom_type_description
_atom_type_scat_dispersion_real
_atom_type_scat_dispersion_imag
_atom_type_scat_source
C C 0.0033 0.0016 'International Tables Vol C Tables 4.2.6.8 and 6.1.1.4'
H H 0.0000 0.0000 'International Tables Vol C Tables 4.2.6.8 and 6.1.1.4'
N N 0.0061 0.0033 'International Tables Vol C Tables 4.2.6.8 and 6.1.1.4'
O O 0.0106 0.0060 'International Tables Vol C Tables 4.2.6.8 and 6.1.1.4'
Nd Nd -0.1943 3.0179 'International Tables Vol C Tables 4.2.6.8 and 6.1.1.4'

loop_
_geom_angle_atom_site_label_1
_geom_angle_atom_site_label_2
_geom_angle_atom_site_label_3
_geom_angle
_geom_angle_site_symmetry_1
_geom_angle_site_symmetry_3
O6 Nd1 O2 78.74(7) 2_666 2_666
O6 Nd1 O1 73.83(7) 2_666 .
O2 Nd1 O1 135.32(7) 2_666 .
O6 Nd1 O3 90.39(7) 2_666 .
O2 Nd1 O3 128.45(7) 2_666 .
O1 Nd1 O3 86.66(7) . .
O6 Nd1 O5 126.89(6) 2_666 .
O2 Nd1 O5 79.85(7) 2_666 .
O1 Nd1 O5 89.17(7) . .
O3 Nd1 O5 139.42(7) . .
O6 Nd1 O4 77.16(7) 2_666 .
O2 Nd1 O4 75.69(7) 2_666 .
O1 Nd1 O4 129.31(7) . .
O3 Nd1 O4 52.79(7) . .
O5 Nd1 O4 141.06(7) . .
O6 Nd1 N1 143.95(7) 2_666 .
O2 Nd1 N1 80.23(7) 2_666 .
O1 Nd1 N1 139.21(8) . .
O3 Nd1 N1 80.25(7) . .
O5 Nd1 N1 76.94(7) . .
O4 Nd1 N1 69.43(7) . .
O6 Nd1 N2 147.72(7) 2_666 .
O2 Nd1 N2 133.38(7) 2_666 .
O1 Nd1 N2 78.13(7) . .
O3 Nd1 N2 72.15(7) . .
O5 Nd1 N2 67.50(7) . .
O4 Nd1 N2 110.03(7) . .
N1 Nd1 N2 61.09(8) . .
O6 Nd1 O6 77.01(7) 2_666 .
O2 Nd1 O6 67.22(6) 2_666 .
O1 Nd1 O6 72.63(6) . .
O3 Nd1 O6 158.00(7) . .
O5 Nd1 O6 49.88(6) . .
O4 Nd1 O6 138.04(7) . .
N1 Nd1 O6 120.36(7) . .
N2 Nd1 O6 109.52(7) . .
O6 Nd1 C10 83.88(7) 2_666 .
O2 Nd1 C10 101.85(8) 2_666 .
O1 Nd1 C10 109.37(8) . .
O3 Nd1 C10 26.60(8) . .
O5 Nd1 C10 148.25(8) . .
O4 Nd1 C10 26.22(8) . .
N1 Nd1 C10 72.22(8) . .
N2 Nd1 C10 90.70(8) . .
O6 Nd1 C10 159.44(8) . .
O6 Nd1 C19 102.16(8) 2_666 .
O2 Nd1 C19 70.21(8) 2_666 .
O1 Nd1 C19 81.86(7) . .
O3 Nd1 C19 159.82(8) . .
O5 Nd1 C19 24.76(7) . .
O4 Nd1 C19 145.22(8) . .
N1 Nd1 C19 97.77(8) . .
N2 Nd1 C19 89.22(8) . .
O6 Nd1 C19 25.25(7) . .
C10 Nd1 C19 168.49(8) . .
O6 Nd1 Nd1 41.23(5) 2_666 2_666
O2 Nd1 Nd1 67.73(5) 2_666 2_666
O1 Nd1 Nd1 68.34(5) . 2_666
O3 Nd1 Nd1 129.14(5) . 2_666
O5 Nd1 Nd1 85.67(5) . 2_666
O4 Nd1 Nd1 111.69(5) . 2_666
N1 Nd1 Nd1 145.79(5) . 2_666
N2 Nd1 Nd1 137.17(5) . 2_666
O6 Nd1 Nd1 35.79(4) . 2_666
C10 Nd1 Nd1 124.70(6) . 2_666
C19 Nd1 Nd1 60.97(6) . 2_666
C1 O1 Nd1 137.77(19) . .
C1 O2 Nd1 138.24(19) . 2_666
C10 O3 Nd1 93.71(18) . .
C10 O4 Nd1 92.65(17) . .
C19 O5 Nd1 99.60(17) . .
C19 O6 Nd1 167.5(2) . 2_666
C19 O6 Nd1 88.35(17) . .
Nd1 O6 Nd1 102.99(7) 2_666 .
C28 N1 C39 118.1(3) . .
C28 N1 Nd1 120.0(2) . .
C39 N1 Nd1 121.8(2) . .
C37 N2 C38 117.1(3) . .
C37 N2 Nd1 121.9(2) . .
C38 N2 Nd1 121.0(2) . .
O2 C1 O1 124.8(3) . .
O2 C1 C2 117.4(3) . .
O1 C1 C2 117.7(3) . .
C3 C2 C7 117.6(3) . .
C3 C2 C1 122.2(3) . .
C7 C2 C1 120.1(3) . .
C4 C3 C2 121.4(3) . .
C4 C3 H3 119.3 . .
C2 C3 H3 119.3 . .
C3 C4 C5 121.1(3) . .
C3 C4 H4 119.5 . .
C5 C4 H4 119.5 . .
C4 C5 C6 117.7(3) . .
C4 C5 C8 120.9(3) . .
C6 C5 C8 121.3(3) . .
C7 C6 C5 121.2(3) . .
C7 C6 H6 119.4 . .
C5 C6 H6 119.4 . .
C6 C7 C2 120.9(3) . .
C6 C7 H7 119.5 . .
C2 C7 H7 119.5 . .
C5 C8 C9 111.4(3) . .
C5 C8 H8A 109.4 . .
C9 C8 H8A 109.4 . .
C5 C8 H8B 109.4 . .
C9 C8 H8B 109.4 . .
H8A C8 H8B 108.0 . .
C8 C9 H9A 109.5 . .
C8 C9 H9B 109.5 . .
H9A C9 H9B 109.5 . .
C8 C9 H9C 109.5 . .
H9A C9 H9C 109.5 . .
H9B C9 H9C 109.5 . .
O4 C10 O3 120.7(3) . .
O4 C10 C11 120.2(3) . .
O3 C10 C11 119.1(3) . .
O4 C10 Nd1 61.12(15) . .
O3 C10 Nd1 59.69(15) . .
C11 C10 Nd1 177.5(2) . .
C12 C11 C16 119.1(3) . .
C12 C11 C10 121.2(3) . .
C16 C11 C10 119.7(3) . .
C13 C12 C11 119.7(3) . .
C13 C12 H12 120.1 . .
C11 C12 H12 120.1 . .
C14 C13 C12 121.3(3) . .
C14 C13 H13 119.4 . .
C12 C13 H13 119.4 . .
C13 C14 C15 118.8(3) . .
C13 C14 C17 121.3(3) . .
C15 C14 C17 119.9(3) . .
C16 C15 C14 120.7(3) . .
C16 C15 H15 119.7 . .
C14 C15 H15 119.7 . .
C15 C16 C11 120.3(3) . .
C15 C16 H16 119.8 . .
C11 C16 H16 119.8 . .
C14 C17 C18 112.2(3) . .
C14 C17 H17A 109.2 . .
C18 C17 H17A 109.2 . .
C14 C17 H17B 109.2 . .
C18 C17 H17B 109.2 . .
H17A C17 H17B 107.9 . .
C17 C18 H18A 109.5 . .
C17 C18 H18B 109.5 . .
H18A C18 H18B 109.5 . .
C17 C18 H18C 109.5 . .
H18A C18 H18C 109.5 . .
H18B C18 H18C 109.5 . .
O5 C19 O6 121.6(3) . .
O5 C19 C20 118.5(3) . .
O6 C19 C20 119.9(3) . .
O5 C19 Nd1 55.65(14) . .
O6 C19 Nd1 66.40(15) . .
C20 C19 Nd1 169.8(2) . .
C21 C20 C25 118.6(3) . .
C21 C20 C19 120.5(3) . .
C25 C20 C19 120.9(3) . .
C22 C21 C20 120.7(3) . .
C22 C21 H21 119.6 . .
C20 C21 H21 119.6 . .
C21 C22 C23 121.2(4) . .
C21 C22 H22 119.4 . .
C23 C22 H22 119.4 . .
C24 C23 C22 118.0(3) . .
C24 C23 C26 121.4(4) . .
C22 C23 C26 120.6(4) . .
C25 C24 C23 120.9(3) . .
C25 C24 H24 119.5 . .
C23 C24 H24 119.5 . .
C24 C25 C20 120.5(3) . .
C24 C25 H25 119.7 . .
C20 C25 H25 119.7 . .
C27 C26 C23 114.5(4) . .
C27 C26 H26A 108.6 . .
C23 C26 H26A 108.6 . .
C27 C26 H26B 108.6 . .
C23 C26 H26B 108.6 . .
H26A C26 H26B 107.6 . .
C26 C27 H27A 109.5 . .
C26 C27 H27B 109.5 . .
H27A C27 H27B 109.5 . .
C26 C27 H27C 109.5 . .
H27A C27 H27C 109.5 . .
H27B C27 H27C 109.5 . .
N1 C28 C29 122.4(3) . .
N1 C28 H28 118.8 . .
C29 C28 H28 118.8 . .
C30 C29 C28 119.5(3) . .
C30 C29 H29 120.3 . .
C28 C29 H29 120.3 . .
C29 C30 C31 119.7(3) . .
C29 C30 H30 120.1 . .
C31 C30 H30 120.1 . .
C30 C31 C39 117.4(3) . .
C30 C31 C32 123.2(3) . .
C39 C31 C32 119.4(3) . .
C33 C32 C31 121.2(3) . .
C33 C32 H32 119.4 . .
C31 C32 H32 119.4 . .
C32 C33 C34 121.1(3) . .
C32 C33 H33 119.4 . .
C34 C33 H33 119.4 . .
C35 C34 C38 118.0(3) . .
C35 C34 C33 122.8(3) . .
C38 C34 C33 119.2(3) . .
C36 C35 C34 119.4(3) . .
C36 C35 H35 120.3 . .
C34 C35 H35 120.3 . .
C35 C36 C37 118.5(3) . .
C35 C36 H36 120.7 . .
C37 C36 H36 120.7 . .
N2 C37 C36 124.4(3) . .
N2 C37 H37 117.8 . .
C36 C37 H37 117.8 . .
N2 C38 C34 122.6(3) . .
N2 C38 C39 117.7(3) . .
C34 C38 C39 119.7(3) . .
N1 C39 C31 122.7(3) . .
N1 C39 C38 117.9(3) . .
C31 C39 C38 119.4(3) . .

loop_
_geom_bond_atom_site_label_1
_geom_bond_atom_site_label_2
_geom_bond_distance
_geom_bond_site_symmetry_2
Nd1 O6 2.412(2) 2_666
Nd1 O2 2.413(2) 2_666
Nd1 O1 2.424(2) .
Nd1 O3 2.462(2) .
Nd1 O5 2.483(2) .
Nd1 O4 2.495(2) .
Nd1 N1 2.646(3) .
Nd1 N2 2.670(3) .
Nd1 O6 2.7185(19) .
Nd1 C10 2.846(3) .
Nd1 C19 2.965(3) .
Nd1 Nd1 4.0196(5) 2_666
O1 C1 1.267(3) .
O2 C1 1.255(4) .
O2 Nd1 2.413(2) 2_666
O3 C10 1.277(4) .
O4 C10 1.259(4) .
O5 C19 1.259(4) .
O6 C19 1.266(3) .
O6 Nd1 2.412(2) 2_666
N1 C28 1.330(4) .
N1 C39 1.360(4) .
N2 C37 1.317(4) .
N2 C38 1.361(4) .
C1 C2 1.497(4) .
C2 C3 1.387(4) .
C2 C7 1.391(4) .
C3 C4 1.377(4) .
C3 H3 0.9500 .
C4 C5 1.382(4) .
C4 H4 0.9500 .
C5 C6 1.393(5) .
C5 C8 1.500(4) .
C6 C7 1.375(4) .
C6 H6 0.9500 .
C7 H7 0.9500 .
C8 C9 1.528(5) .
C8 H8A 0.9900 .
C8 H8B 0.9900 .
C9 H9A 0.9800 .
C9 H9B 0.9800 .
C9 H9C 0.9800 .
C10 C11 1.486(4) .
C11 C12 1.390(4) .
C11 C16 1.391(4) .
C12 C13 1.390(4) .
C12 H12 0.9500 .
C13 C14 1.372(5) .
C13 H13 0.9500 .
C14 C15 1.392(5) .
C14 C17 1.507(4) .
C15 C16 1.379(4) .
C15 H15 0.9500 .
C16 H16 0.9500 .
C17 C18 1.519(5) .
C17 H17A 0.9900 .
C17 H17B 0.9900 .
C18 H18A 0.9800 .
C18 H18B 0.9800 .
C18 H18C 0.9800 .
C19 C20 1.495(4) .
C20 C21 1.382(4) .
C20 C25 1.385(4) .
C21 C22 1.372(5) .
C21 H21 0.9500 .
C22 C23 1.385(6) .
C22 H22 0.9500 .
C23 C24 1.385(5) .
C23 C26 1.520(5) .
C24 C25 1.378(4) .
C24 H24 0.9500 .
C25 H25 0.9500 .
C26 C27 1.411(6) .
C26 H26A 0.9900 .
C26 H26B 0.9900 .
C27 H27A 0.9800 .
C27 H27B 0.9800 .
C27 H27C 0.9800 .
C28 C29 1.405(4) .
C28 H28 0.9500 .
C29 C30 1.365(5) .
C29 H29 0.9500 .
C30 C31 1.397(5) .
C30 H30 0.9500 .
C31 C39 1.412(4) .
C31 C32 1.423(5) .
C32 C33 1.341(5) .
C32 H32 0.9500 .
C33 C34 1.435(4) .
C33 H33 0.9500 .
C34 C35 1.398(5) .
C34 C38 1.403(4) .
C35 C36 1.364(5) .
C35 H35 0.9500 .
C36 C37 1.394(4) .
C36 H36 0.9500 .
C37 H37 0.9500 .
C38 C39 1.433(4) .

loop_
_geom_torsion_atom_site_label_1
_geom_torsion_atom_site_label_2
_geom_torsion_atom_site_label_3
_geom_torsion_atom_site_label_4
_geom_torsion
_geom_torsion_site_symmetry_1
_geom_torsion_site_symmetry_4
O6 Nd1 O1 C1 -34.7(3) 2_666 .
O2 Nd1 O1 C1 19.6(3) 2_666 .
O3 Nd1 O1 C1 -126.1(3) . .
O5 Nd1 O1 C1 94.3(3) . .
O4 Nd1 O1 C1 -92.3(3) . .
N1 Nd1 O1 C1 163.0(2) . .
N2 Nd1 O1 C1 161.4(3) . .
O6 Nd1 O1 C1 46.4(3) . .
C10 Nd1 O1 C1 -112.1(3) . .
C19 Nd1 O1 C1 70.5(3) . .
Nd1 Nd1 O1 C1 8.6(3) 2_666 .
O6 Nd1 O3 C10 75.42(18) 2_666 .
O2 Nd1 O3 C10 -0.5(2) 2_666 .
O1 Nd1 O3 C10 149.19(18) . .
O5 Nd1 O3 C10 -126.01(18) . .
O4 Nd1 O3 C10 1.93(16) . .
N1 Nd1 O3 C10 -69.59(18) . .
N2 Nd1 O3 C10 -132.20(19) . .
O6 Nd1 O3 C10 129.8(2) . .
C19 Nd1 O3 C10 -155.6(2) . .
Nd1 Nd1 O3 C10 90.80(18) 2_666 .
O6 Nd1 O4 C10 -102.43(18) 2_666 .
O2 Nd1 O4 C10 176.11(19) 2_666 .
O1 Nd1 O4 C10 -46.2(2) . .
O3 Nd1 O4 C10 -1.95(17) . .
O5 Nd1 O4 C10 123.34(18) . .
N1 Nd1 O4 C10 91.35(18) . .
N2 Nd1 O4 C10 44.70(19) . .
O6 Nd1 O4 C10 -155.69(16) . .
C19 Nd1 O4 C10 164.66(18) . .
Nd1 Nd1 O4 C10 -125.38(17) 2_666 .
O6 Nd1 O5 C19 -3.2(2) 2_666 .
O2 Nd1 O5 C19 64.33(18) 2_666 .
O1 Nd1 O5 C19 -72.14(18) . .
O3 Nd1 O5 C19 -156.02(17) . .
O4 Nd1 O5 C19 115.93(19) . .
N1 Nd1 O5 C19 146.54(19) . .
N2 Nd1 O5 C19 -149.6(2) . .
O6 Nd1 O5 C19 -4.36(17) . .
C10 Nd1 O5 C19 160.48(19) . .
Nd1 Nd1 O5 C19 -3.80(18) 2_666 .
O6 Nd1 O6 C19 -174.8(2) 2_666 .
O2 Nd1 O6 C19 -91.68(18) 2_666 .
O1 Nd1 O6 C19 108.38(18) . .
O3 Nd1 O6 C19 128.8(2) . .
O5 Nd1 O6 C19 4.28(16) . .
O4 Nd1 O6 C19 -121.45(17) . .
N1 Nd1 O6 C19 -29.02(19) . .
N2 Nd1 O6 C19 38.23(18) . .
C10 Nd1 O6 C19 -152.7(2) . .
Nd1 Nd1 O6 C19 -174.8(2) 2_666 .
O6 Nd1 O6 Nd1 0.0 2_666 2_666
O2 Nd1 O6 Nd1 83.08(8) 2_666 2_666
O1 Nd1 O6 Nd1 -76.86(8) . 2_666
O3 Nd1 O6 Nd1 -56.5(2) . 2_666
O5 Nd1 O6 Nd1 179.04(12) . 2_666
O4 Nd1 O6 Nd1 53.31(12) . 2_666
N1 Nd1 O6 Nd1 145.74(8) . 2_666
N2 Nd1 O6 Nd1 -147.01(8) . 2_666
C10 Nd1 O6 Nd1 22.1(2) . 2_666
C19 Nd1 O6 Nd1 174.8(2) . 2_666
O6 Nd1 N1 C28 24.4(3) 2_666 .
O2 Nd1 N1 C28 -30.6(2) 2_666 .
O1 Nd1 N1 C28 174.63(18) . .
O3 Nd1 N1 C28 101.5(2) . .
O5 Nd1 N1 C28 -112.3(2) . .
O4 Nd1 N1 C28 47.7(2) . .
N2 Nd1 N1 C28 176.4(2) . .
O6 Nd1 N1 C28 -86.8(2) . .
C10 Nd1 N1 C28 75.3(2) . .
C19 Nd1 N1 C28 -98.8(2) . .
Nd1 Nd1 N1 C28 -50.9(2) 2_666 .
O6 Nd1 N1 C39 -157.83(18) 2_666 .
O2 Nd1 N1 C39 147.1(2) 2_666 .
O1 Nd1 N1 C39 -7.6(3) . .
O3 Nd1 N1 C39 -80.8(2) . .
O5 Nd1 N1 C39 65.4(2) . .
O4 Nd1 N1 C39 -134.6(2) . .
N2 Nd1 N1 C39 -5.89(19) . .
O6 Nd1 N1 C39 90.9(2) . .
C10 Nd1 N1 C39 -106.9(2) . .
C19 Nd1 N1 C39 78.9(2) . .
Nd1 Nd1 N1 C39 126.78(19) 2_666 .
O6 Nd1 N2 C37 -28.1(3) 2_666 .
O2 Nd1 N2 C37 145.1(2) 2_666 .
O1 Nd1 N2 C37 1.9(2) . .
O3 Nd1 N2 C37 -88.4(2) . .
O5 Nd1 N2 C37 96.0(2) . .
O4 Nd1 N2 C37 -125.9(2) . .
N1 Nd1 N2 C37 -176.9(2) . .
O6 Nd1 N2 C37 68.4(2) . .
C10 Nd1 N2 C37 -107.8(2) . .
C19 Nd1 N2 C37 83.8(2) . .
Nd1 Nd1 N2 C37 40.5(2) 2_666 .
O6 Nd1 N2 C38 154.93(18) 2_666 .
O2 Nd1 N2 C38 -31.8(2) 2_666 .
O1 Nd1 N2 C38 -175.0(2) . .
O3 Nd1 N2 C38 94.7(2) . .
O5 Nd1 N2 C38 -81.0(2) . .
O4 Nd1 N2 C38 57.2(2) . .
N1 Nd1 N2 C38 6.15(19) . .
O6 Nd1 N2 C38 -108.5(2) . .
C10 Nd1 N2 C38 75.3(2) . .
C19 Nd1 N2 C38 -93.2(2) . .
Nd1 Nd1 N2 C38 -136.41(18) 2_666 .
Nd1 O2 C1 O1 -21.9(5) 2_666 .
Nd1 O2 C1 C2 156.20(19) 2_666 .
Nd1 O1 C1 O2 0.7(5) . .
Nd1 O1 C1 C2 -177.37(17) . .
O2 C1 C2 C3 -177.3(3) . .
O1 C1 C2 C3 0.9(4) . .
O2 C1 C2 C7 -0.3(4) . .
O1 C1 C2 C7 177.9(3) . .
C7 C2 C3 C4 -2.5(4) . .
C1 C2 C3 C4 174.6(3) . .
C2 C3 C4 C5 1.6(5) . .
C3 C4 C5 C6 0.5(5) . .
C3 C4 C5 C8 -176.6(3) . .
C4 C5 C6 C7 -1.5(5) . .
C8 C5 C6 C7 175.6(3) . .
C5 C6 C7 C2 0.6(5) . .
C3 C2 C7 C6 1.4(4) . .
C1 C2 C7 C6 -175.7(3) . .
C4 C5 C8 C9 90.6(4) . .
C6 C5 C8 C9 -86.3(4) . .
Nd1 O4 C10 O3 3.5(3) . .
Nd1 O4 C10 C11 -177.5(3) . .
Nd1 O3 C10 O4 -3.5(3) . .
Nd1 O3 C10 C11 177.5(2) . .
O6 Nd1 C10 O4 73.26(17) 2_666 .
O2 Nd1 C10 O4 -3.85(18) 2_666 .
O1 Nd1 C10 O4 143.71(17) . .
O3 Nd1 C10 O4 176.5(3) . .
O5 Nd1 C10 O4 -93.7(2) . .
N1 Nd1 C10 O4 -79.41(18) . .
N2 Nd1 C10 O4 -138.63(18) . .
O6 Nd1 C10 O4 51.6(3) . .
C19 Nd1 C10 O4 -49.1(5) . .
Nd1 Nd1 C10 O4 67.14(18) 2_666 .
O6 Nd1 C10 O3 -103.27(17) 2_666 .
O2 Nd1 C10 O3 179.62(17) 2_666 .
O1 Nd1 C10 O3 -32.82(19) . .
O5 Nd1 C10 O3 89.8(2) . .
O4 Nd1 C10 O3 -176.5(3) . .
N1 Nd1 C10 O3 104.07(18) . .
N2 Nd1 C10 O3 44.84(18) . .
O6 Nd1 C10 O3 -124.9(2) . .
C19 Nd1 C10 O3 134.3(4) . .
Nd1 Nd1 C10 O3 -109.38(16) 2_666 .
O6 Nd1 C10 C11 -165(5) 2_666 .
O2 Nd1 C10 C11 118(5) 2_666 .
O1 Nd1 C10 C11 -94(5) . .
O3 Nd1 C10 C11 -62(5) . .
O5 Nd1 C10 C11 28(5) . .
O4 Nd1 C10 C11 122(5) . .
N1 Nd1 C10 C11 43(5) . .
N2 Nd1 C10 C11 -17(5) . .
O6 Nd1 C10 C11 174(5) . .
C19 Nd1 C10 C11 73(5) . .
Nd1 Nd1 C10 C11 -171(5) 2_666 .
O4 C10 C11 C12 -168.6(3) . .
O3 C10 C11 C12 10.4(5) . .
Nd1 C10 C11 C12 71(5) . .
O4 C10 C11 C16 9.4(5) . .
O3 C10 C11 C16 -171.6(3) . .
Nd1 C10 C11 C16 -111(5) . .
C16 C11 C12 C13 -2.6(5) . .
C10 C11 C12 C13 175.4(3) . .
C11 C12 C13 C14 1.2(5) . .
C12 C13 C14 C15 1.3(5) . .
C12 C13 C14 C17 -179.8(3) . .
C13 C14 C15 C16 -2.4(5) . .
C17 C14 C15 C16 178.7(3) . .
C14 C15 C16 C11 1.0(5) . .
C12 C11 C16 C15 1.5(5) . .
C10 C11 C16 C15 -176.5(3) . .
C13 C14 C17 C18 -97.3(4) . .
C15 C14 C17 C18 81.6(4) . .
Nd1 O5 C19 O6 8.4(3) . .
Nd1 O5 C19 C20 -170.3(2) . .
Nd1 O6 C19 O5 -163.3(7) 2_666 .
Nd1 O6 C19 O5 -7.6(3) . .
Nd1 O6 C19 C20 15.4(11) 2_666 .
Nd1 O6 C19 C20 171.1(3) . .
Nd1 O6 C19 Nd1 -155.7(9) 2_666 .
O6 Nd1 C19 O5 177.39(17) 2_666 .
O2 Nd1 C19 O5 -109.46(19) 2_666 .
O1 Nd1 C19 O5 105.97(18) . .
O3 Nd1 C19 O5 50.0(3) . .
O4 Nd1 C19 O5 -97.7(2) . .
N1 Nd1 C19 O5 -32.83(19) . .
N2 Nd1 C19 O5 27.85(18) . .
O6 Nd1 C19 O5 172.2(3) . .
C10 Nd1 C19 O5 -61.8(5) . .
Nd1 Nd1 C19 O5 175.7(2) 2_666 .
O6 Nd1 C19 O6 5.2(2) 2_666 .
O2 Nd1 C19 O6 78.38(17) 2_666 .
O1 Nd1 C19 O6 -66.20(17) . .
O3 Nd1 C19 O6 -122.1(2) . .
O5 Nd1 C19 O6 -172.2(3) . .
O4 Nd1 C19 O6 90.2(2) . .
N1 Nd1 C19 O6 155.01(17) . .
N2 Nd1 C19 O6 -144.32(17) . .
C10 Nd1 C19 O6 126.0(4) . .
Nd1 Nd1 C19 O6 3.50(14) 2_666 .
O6 Nd1 C19 C20 -125.2(12) 2_666 .
O2 Nd1 C19 C20 -52.1(12) 2_666 .
O1 Nd1 C19 C20 163.4(13) . .
O3 Nd1 C19 C20 107.4(12) . .
O5 Nd1 C19 C20 57.4(12) . .
O4 Nd1 C19 C20 -40.3(13) . .
N1 Nd1 C19 C20 24.6(13) . .
N2 Nd1 C19 C20 85.3(13) . .
O6 Nd1 C19 C20 -130.4(13) . .
C10 Nd1 C19 C20 -4.4(15) . .
Nd1 Nd1 C19 C20 -126.9(13) 2_666 .
O5 C19 C20 C21 154.3(3) . .
O6 C19 C20 C21 -24.4(4) . .
Nd1 C19 C20 C21 102.0(12) . .
O5 C19 C20 C25 -24.7(4) . .
O6 C19 C20 C25 156.6(3) . .
Nd1 C19 C20 C25 -77.0(13) . .
C25 C20 C21 C22 -0.1(5) . .
C19 C20 C21 C22 -179.1(3) . .
C20 C21 C22 C23 -0.9(6) . .
C21 C22 C23 C24 0.5(6) . .
C21 C22 C23 C26 179.7(4) . .
C22 C23 C24 C25 0.9(6) . .
C26 C23 C24 C25 -178.3(4) . .
C23 C24 C25 C20 -2.0(5) . .
C21 C20 C25 C24 1.5(5) . .
C19 C20 C25 C24 -179.5(3) . .
C24 C23 C26 C27 -112.2(6) . .
C22 C23 C26 C27 68.6(7) . .
C39 N1 C28 C29 -2.3(4) . .
Nd1 N1 C28 C29 175.5(2) . .
N1 C28 C29 C30 0.7(5) . .
C28 C29 C30 C31 1.6(5) . .
C29 C30 C31 C39 -2.1(4) . .
C29 C30 C31 C32 177.2(3) . .
C30 C31 C32 C33 -178.3(3) . .
C39 C31 C32 C33 0.9(5) . .
C31 C32 C33 C34 -0.7(5) . .
C32 C33 C34 C35 177.8(3) . .
C32 C33 C34 C38 -0.1(5) . .
C38 C34 C35 C36 0.2(5) . .
C33 C34 C35 C36 -177.7(3) . .
C34 C35 C36 C37 0.0(5) . .
C38 N2 C37 C36 1.2(4) . .
Nd1 N2 C37 C36 -175.8(2) . .
C35 C36 C37 N2 -0.8(5) . .
C37 N2 C38 C34 -0.9(4) . .
Nd1 N2 C38 C34 176.2(2) . .
C37 N2 C38 C39 176.7(2) . .
Nd1 N2 C38 C39 -6.2(3) . .
C35 C34 C38 N2 0.2(4) . .
C33 C34 C38 N2 178.2(3) . .
C35 C34 C38 C39 -177.3(3) . .
C33 C34 C38 C39 0.6(4) . .
C28 N1 C39 C31 1.8(4) . .
Nd1 N1 C39 C31 -175.9(2) . .
C28 N1 C39 C38 -176.8(3) . .
Nd1 N1 C39 C38 5.5(3) . .
C30 C31 C39 N1 0.4(4) . .
C32 C31 C39 N1 -179.0(3) . .
C30 C31 C39 C38 178.9(3) . .
C32 C31 C39 C38 -0.4(4) . .
N2 C38 C39 N1 0.6(4) . .
C34 C38 C39 N1 178.2(3) . .
N2 C38 C39 C31 -178.1(3) . .
C34 C38 C39 C31 -0.4(4) . .
